data_7116110
loop_
_publ_author_name
'Tao Qin'
'Jun Gong'
'Junhan Ma'
'Xin Wang'
'Yonghua Wang'
'Yan Xu'
'Xuan Shen'
'Dunru Zhu'

_publ_section_title
;
 A 3D MOF showing unprecedented solvent-induced
 single-crystal-to-single-crystal transformation and excellent CO2
 adsorption selectivity at room temperature
;
_journal_name_full Chem.Commun.
_journal_page_first 15886
_journal_paper_doi 10.1039/C4cc06588C
_journal_volume 50
_journal_year 2014
_chemical_formula_moiety 'C28 H14 Cu3 N4 O18, 2(C3 H6 O)'
_chemical_formula_sum 'C34 H26 Cu3 N4 O20'
_chemical_formula_weight 1001.21
_chemical_name_systematic
; 
 ? 
;
_space_group_IT_number 14
_symmetry_cell_setting monoclinic
_symmetry_space_group_name_Hall '-P 2ybc'
_symmetry_space_group_name_H-M 'P 1 21/c 1'
_atom_sites_solution_hydrogens geom
_atom_sites_solution_primary direct
_atom_sites_solution_secondary difmap
_audit_creation_method SHELXL-97
_cell_angle_alpha 90.00
_cell_angle_beta 107.451(8)
_cell_angle_gamma 90.00
_cell_formula_units_Z 4
_cell_length_a 15.331(9)
_cell_length_b 32.500(19)
_cell_length_c 10.050(6)
_cell_measurement_reflns_used 5744
_cell_measurement_temperature 296(2)
_cell_measurement_theta_max 26.86
_cell_measurement_theta_min 1.26
_cell_volume 4777(5)
_computing_cell_refinement 'SAINT (Bruker, 2005)'
_computing_data_collection 'APEX 2 (Bruker, 2005)'
_computing_data_reduction SAINT
_computing_molecular_graphics SHELXTL
_computing_publication_material SHELXTL
_computing_structure_refinement 'SHELXL-97 (Sheldrick, 2008)'
_computing_structure_solution 'SHELXS-97 (Sheldrick, 2008)'
_diffrn_ambient_temperature 296(2)
_diffrn_measured_fraction_theta_full 0.998
_diffrn_measured_fraction_theta_max 0.998
_diffrn_measurement_device_type 'Bruker Apex 2 CCD'
_diffrn_measurement_method '\w scans'
_diffrn_radiation_monochromator graphite
_diffrn_radiation_source 'fine-focus sealed tube'
_diffrn_radiation_type MoK\a
_diffrn_radiation_wavelength 0.71073
_diffrn_reflns_av_R_equivalents 0.0692
_diffrn_reflns_av_sigmaI/netI 0.0662
_diffrn_reflns_limit_h_max 18
_diffrn_reflns_limit_h_min -18
_diffrn_reflns_limit_k_max 36
_diffrn_reflns_limit_k_min -38
_diffrn_reflns_limit_l_max 11
_diffrn_reflns_limit_l_min -11
_diffrn_reflns_number 33589
_diffrn_reflns_theta_full 25.00
_diffrn_reflns_theta_max 25.00
_diffrn_reflns_theta_min 1.25
_exptl_absorpt_coefficient_mu 1.396
_exptl_absorpt_correction_T_max 0.8965
_exptl_absorpt_correction_T_min 0.8285
_exptl_absorpt_correction_type multi-scan
_exptl_absorpt_process_details 'SADABS; (Sheldrick, 2003)'
_exptl_crystal_colour Light
_exptl_crystal_density_diffrn 1.392
_exptl_crystal_density_method 'not measured'
_exptl_crystal_description Block
_exptl_crystal_F_000 2020
_exptl_crystal_size_max 0.14
_exptl_crystal_size_mid 0.12
_exptl_crystal_size_min 0.08
_refine_diff_density_max 0.940
_refine_diff_density_min -0.753
_refine_diff_density_rms 0.139
_refine_ls_extinction_method none
_refine_ls_goodness_of_fit_ref 1.109
_refine_ls_hydrogen_treatment constr
_refine_ls_matrix_type full
_refine_ls_number_parameters 586
_refine_ls_number_reflns 8399
_refine_ls_number_restraints 112
_refine_ls_restrained_S_all 1.161
_refine_ls_R_factor_all 0.0932
_refine_ls_R_factor_gt 0.0632
_refine_ls_shift/su_max 0.044
_refine_ls_shift/su_mean 0.001
_refine_ls_structure_factor_coef Fsqd
_refine_ls_weighting_details 'calc w=1/[\s^2^(Fo^2^)+(0.0839P)^2^+8.2636P] where P=(Fo^2^+2Fc^2^)/3'
_refine_ls_weighting_scheme calc
_refine_ls_wR_factor_gt 0.1639
_refine_ls_wR_factor_ref 0.1771
_reflns_number_gt 6002
_reflns_number_total 8399
_reflns_threshold_expression >2sigma(I)
_cod_data_source_file c4cc06588c3.cif
_cod_data_source_block 0421
_cod_original_sg_symbol_H-M 'P 21/c'
_cod_database_code 7116110

loop_
_symmetry_equiv_pos_as_xyz
'x, y, z'
'-x, y+1/2, -z+1/2'
'-x, -y, -z'
'x, -y-1/2, z-1/2'

loop_
_atom_site_label
_atom_site_type_symbol
_atom_site_fract_x
_atom_site_fract_y
_atom_site_fract_z
_atom_site_U_iso_or_equiv
_atom_site_adp_type
_atom_site_occupancy
_atom_site_symmetry_multiplicity
_atom_site_calc_flag
_atom_site_refinement_flags
Cu3 Cu 0.41706(3) 0.716177(14) 0.73480(4) 0.02222(12) Uani 1 1 d .
Cu2 Cu 0.48896(3) 0.714368(14) 0.47274(5) 0.02311(12) Uani 1 1 d .
Cu1 Cu 0.34304(3) 0.773262(14) 0.49804(5) 0.02110(11) Uani 1 1 d .
O1 O 0.37873(16) 0.71549(7) 0.5310(2) 0.0202(6) Uani 1 1 d .
H1A H 0.3316 0.6953 0.4864 0.024 Uiso 1 1 calc R
O2 O 0.4682(2) 0.65718(9) 0.7356(3) 0.0373(8) Uani 1 1 d .
O3 O 0.53138(19) 0.66040(8) 0.5590(3) 0.0315(7) Uani 1 1 d .
O4 O 0.28992(18) 0.72606(9) 0.7447(3) 0.0294(7) Uani 1 1 d .
O5 O 0.23321(17) 0.76516(9) 0.5526(3) 0.0300(7) Uani 1 1 d .
O6 O 0.45313(16) 0.72600(7) 0.9334(2) 0.0207(6) Uani 1 1 d .
H6A H 0.5002 0.7068 0.9862 0.025 Uiso 1 1 calc R
O7 O -0.0339(4) 0.84460(19) 0.5316(8) 0.143(2) Uani 1 1 d U
O8 O -0.0970(8) 0.8447(4) 0.6681(13) 0.101(4) Uani 0.40 1 d PU
O8A O -0.1457(4) 0.8116(2) 0.5458(8) 0.088(2) Uani 0.60 1 d PDU
O9 O -0.0077(3) 0.81626(17) 0.9331(6) 0.1057(18) Uani 1 1 d .
O10 O -0.1175(3) 0.84809(18) 0.9689(7) 0.131(2) Uani 1 1 d U
O11 O 0.7742(9) 0.5051(4) 0.7174(14) 0.143(4) Uani 0.50 1 d PU
O11A O 0.7445(7) 0.4948(3) 0.6350(11) 0.095(2) Uani 0.50 1 d PDU
O12 O 0.6902(9) 0.5353(4) 0.4734(14) 0.146(4) Uani 0.50 1 d PU
O12A O 0.7580(9) 0.5526(4) 0.5704(16) 0.174(4) Uani 0.50 1 d PDU
O13 O 0.7269(4) 0.51624(19) 0.9980(7) 0.141(2) Uani 1 1 d U
O14 O 0.6777(5) 0.4723(2) 1.1387(8) 0.1224(19) Uani 0.75 1 d PU
O14A O 0.7651(11) 0.4712(7) 1.105(2) 0.133(2) Uani 0.25 1 d PDU
O15 O -0.40460(17) 0.78182(8) 0.9111(3) 0.0296(7) Uani 1 1 d .
O16 O -0.45846(17) 0.74079(8) 0.7225(3) 0.0274(7) Uani 1 1 d .
O17 O 0.6019(2) 0.31531(9) 0.7566(3) 0.0387(9) Uani 1 1 d .
O18 O 0.6642(2) 0.33136(8) 0.9820(3) 0.0338(8) Uani 1 1 d .
O19 O 0.2445(3) 0.65963(16) 0.4182(7) 0.124(2) Uani 1 1 d .
O20 O 0.5695(4) 0.66650(17) 1.0864(6) 0.137(2) Uani 1 1 d U
C1 C 0.5111(3) 0.64287(12) 0.6587(4) 0.0290(11) Uani 1 1 d .
C2 C 0.5416(3) 0.59885(12) 0.6853(4) 0.0339(11) Uani 1 1 d .
C3 C 0.5007(4) 0.57399(15) 0.7610(6) 0.0632(16) Uani 1 1 d .
H3A H 0.4562 0.5847 0.7967 0.076 Uiso 1 1 calc R
C4 C 0.5261(4) 0.53305(16) 0.7836(6) 0.0704(18) Uani 1 1 d .
H4A H 0.4952 0.5164 0.8298 0.084 Uiso 1 1 calc R
C5 C 0.5956(4) 0.51613(15) 0.7400(5) 0.0498(15) Uani 1 1 d .
C6 C 0.6329(4) 0.54145(15) 0.6652(6) 0.0551(15) Uani 1 1 d .
C7 C 0.6078(3) 0.58192(14) 0.6359(5) 0.0500(14) Uani 1 1 d .
H7A H 0.6356 0.5977 0.5828 0.060 Uiso 1 1 calc R
C8 C 0.6172(4) 0.47156(14) 0.7686(5) 0.0524(15) Uani 1 1 d .
C9 C 0.6580(5) 0.45538(15) 0.9009(6) 0.072(2) Uani 1 1 d .
C10 C 0.6640(4) 0.41353(15) 0.9284(6) 0.0621(18) Uani 1 1 d .
H10A H 0.6913 0.4040 1.0186 0.075 Uiso 1 1 calc R
C11 C 0.6296(3) 0.38620(13) 0.8217(5) 0.0358(12) Uani 1 1 d .
C12 C 0.5913(5) 0.40146(15) 0.6899(6) 0.069(2) Uani 1 1 d .
H12A H 0.5695 0.3833 0.6158 0.082 Uiso 1 1 calc R
C13 C 0.5844(5) 0.44351(16) 0.6655(6) 0.076(2) Uani 1 1 d .
H13A H 0.5564 0.4528 0.5753 0.091 Uiso 1 1 calc R
C14 C 0.6317(3) 0.34080(12) 0.8522(4) 0.0311(11) Uani 1 1 d .
C15 C 0.2261(3) 0.74637(13) 0.6589(4) 0.0271(10) Uani 1 1 d .
C16 C 0.1361(3) 0.74888(14) 0.6855(4) 0.0321(11) Uani 1 1 d .
C17 C 0.0790(3) 0.78216(16) 0.6331(5) 0.0437(13) Uani 1 1 d .
H17A H 0.0973 0.8024 0.5818 0.052 Uiso 1 1 calc R
C18 C -0.0034(3) 0.78515(17) 0.6569(5) 0.0514(15) Uani 1 1 d .
C19 C -0.0357(3) 0.75626(18) 0.7331(5) 0.0461(14) Uani 1 1 d .
C20 C 0.0212(3) 0.72226(16) 0.7805(5) 0.0444(14) Uani 1 1 d .
H20A H 0.0018 0.7015 0.8287 0.053 Uiso 1 1 calc R
C21 C 0.1061(3) 0.71862(15) 0.7574(5) 0.0402(13) Uani 1 1 d .
H21A H 0.1426 0.6957 0.7906 0.048 Uiso 1 1 calc R
C22 C -0.1257(3) 0.75767(17) 0.7625(5) 0.0432(14) Uani 1 1 d .
C23 C -0.1875(3) 0.72680(18) 0.7110(5) 0.0519(15) Uani 1 1 d .
H23A H -0.1698 0.7048 0.6658 0.062 Uiso 1 1 calc R
C24 C -0.2756(3) 0.72701(16) 0.7233(4) 0.0427(13) Uani 1 1 d .
H24A H -0.3165 0.7061 0.6839 0.051 Uiso 1 1 calc R
C25 C -0.3013(3) 0.75867(14) 0.7947(4) 0.0302(11) Uani 1 1 d .
C26 C -0.2388(3) 0.78924(15) 0.8564(4) 0.0382(12) Uani 1 1 d .
H26A H -0.2550 0.8102 0.9075 0.046 Uiso 1 1 calc R
C27 C -0.1525(3) 0.78816(16) 0.8409(5) 0.0432(13) Uani 1 1 d .
C28 C -0.3965(2) 0.76052(12) 0.8091(4) 0.0231(9) Uani 1 1 d .
C29 C 0.2270(8) 0.6187(4) 0.6006(14) 0.207(6) Uani 1 1 d .
H29A H 0.2703 0.6378 0.6573 0.311 Uiso 1 1 calc R
H29B H 0.2514 0.5913 0.6167 0.311 Uiso 1 1 calc R
H29C H 0.1709 0.6201 0.6244 0.311 Uiso 1 1 calc R
C30 C 0.2089(6) 0.6297(3) 0.4484(9) 0.105(3) Uani 1 1 d U
C31 C 0.1450(7) 0.6039(3) 0.3361(14) 0.205(7) Uani 1 1 d .
H31A H 0.1430 0.6146 0.2463 0.307 Uiso 1 1 calc R
H31B H 0.0848 0.6047 0.3466 0.307 Uiso 1 1 calc R
H31C H 0.1664 0.5760 0.3440 0.307 Uiso 1 1 calc R
C32 C 0.6355(10) 0.6111(4) 1.2153(17) 0.276(9) Uani 1 1 d .
H32A H 0.5908 0.6160 1.2629 0.415 Uiso 1 1 calc R
H32B H 0.6957 0.6142 1.2796 0.415 Uiso 1 1 calc R
H32C H 0.6286 0.5836 1.1785 0.415 Uiso 1 1 calc R
C33 C 0.6226(5) 0.6408(2) 1.1000(9) 0.104(3) Uani 1 1 d U
C34 C 0.6873(9) 0.6324(4) 1.0223(14) 0.208(5) Uani 1 1 d U
H34A H 0.6798 0.6526 0.9498 0.312 Uiso 1 1 calc R
H34B H 0.6760 0.6055 0.9817 0.312 Uiso 1 1 calc R
H34C H 0.7485 0.6338 1.0844 0.312 Uiso 1 1 calc R
N1 N 0.7079(6) 0.5272(2) 0.6128(9) 0.143(3) Uani 1 1 d DU
N2 N -0.0621(4) 0.82003(19) 0.5919(6) 0.0823(14) Uani 1 1 d DU
N3 N -0.0882(3) 0.82016(16) 0.9118(6) 0.0722(16) Uani 1 1 d .
N4 N 0.6905(5) 0.4834(2) 1.0224(7) 0.115(2) Uani 1 1 d DU

loop_
_atom_site_aniso_label
_atom_site_aniso_U_11
_atom_site_aniso_U_22
_atom_site_aniso_U_33
_atom_site_aniso_U_23
_atom_site_aniso_U_13
_atom_site_aniso_U_12
Cu3 0.0199(2) 0.0280(2) 0.0224(2) -0.00065(18) 0.01195(18) 0.00296(19)
Cu2 0.0223(2) 0.0223(2) 0.0312(2) 0.00542(18) 0.01775(19) 0.00488(19)
Cu1 0.0213(2) 0.0205(2) 0.0267(2) 0.00007(18) 0.01508(18) 0.00157(19)
O1 0.0177(12) 0.0212(13) 0.0254(12) -0.0019(10) 0.0123(10) -0.0039(10)
O2 0.0557(17) 0.0268(15) 0.0414(15) 0.0066(12) 0.0325(13) 0.0111(14)
O3 0.0386(15) 0.0273(15) 0.0325(14) 0.0061(11) 0.0168(12) 0.0100(13)
O4 0.0210(13) 0.0416(16) 0.0308(14) 0.0024(12) 0.0154(11) 0.0008(12)
O5 0.0234(13) 0.0416(16) 0.0310(14) 0.0059(12) 0.0173(11) 0.0054(13)
O6 0.0190(12) 0.0202(13) 0.0265(12) 0.0003(10) 0.0121(10) 0.0028(10)
O7 0.121(4) 0.112(4) 0.214(5) 0.046(4) 0.076(3) 0.048(3)
O8 0.109(6) 0.107(6) 0.105(6) 0.007(5) 0.060(5) 0.040(5)
O8A 0.061(3) 0.100(4) 0.098(4) 0.022(3) 0.016(3) 0.012(3)
O9 0.041(2) 0.141(4) 0.142(4) -0.049(3) 0.039(2) -0.031(3)
O10 0.080(3) 0.123(4) 0.196(5) -0.063(3) 0.050(3) -0.040(3)
O11 0.140(5) 0.139(5) 0.147(5) 0.004(4) 0.035(4) 0.011(4)
O11A 0.095(3) 0.091(3) 0.099(3) 0.002(2) 0.031(2) 0.007(2)
O12 0.151(5) 0.151(5) 0.142(5) -0.002(4) 0.050(4) 0.023(4)
O12A 0.172(5) 0.172(5) 0.184(6) 0.004(4) 0.063(4) 0.005(4)
O13 0.162(4) 0.096(3) 0.139(4) 0.000(3) 0.005(3) -0.028(3)
O14 0.133(3) 0.120(3) 0.116(3) -0.004(2) 0.0388(19) -0.005(2)
O14A 0.133(3) 0.131(3) 0.133(3) -0.001(2) 0.036(2) 0.000(2)
O15 0.0203(13) 0.0403(16) 0.0328(14) -0.0103(12) 0.0150(11) -0.0072(12)
O16 0.0186(13) 0.0398(16) 0.0278(13) -0.0070(12) 0.0130(11) -0.0076(12)
O17 0.0512(19) 0.0224(15) 0.0402(16) -0.0016(12) 0.0105(14) -0.0004(14)
O18 0.0453(17) 0.0239(14) 0.0376(15) 0.0002(12) 0.0204(13) -0.0033(13)
O19 0.098(3) 0.088(3) 0.190(5) -0.041(3) 0.050(4) -0.053(3)
O20 0.138(4) 0.096(3) 0.136(4) -0.014(3) -0.020(3) 0.061(3)
C1 0.032(2) 0.022(2) 0.032(2) 0.0020(17) 0.0091(18) 0.0021(18)
C2 0.046(2) 0.0179(19) 0.043(2) 0.0043(17) 0.0202(19) 0.0057(18)
C3 0.088(4) 0.033(3) 0.087(3) 0.020(2) 0.054(3) 0.016(3)
C4 0.101(4) 0.036(3) 0.092(4) 0.027(3) 0.057(3) 0.012(3)
C5 0.069(3) 0.029(2) 0.054(3) 0.003(2) 0.022(3) 0.008(2)
C6 0.062(3) 0.035(3) 0.082(3) 0.003(2) 0.041(3) 0.015(2)
C7 0.067(3) 0.026(2) 0.069(3) 0.013(2) 0.040(2) 0.014(2)
C8 0.072(3) 0.026(2) 0.060(3) 0.004(2) 0.021(3) 0.006(2)
C9 0.109(5) 0.027(3) 0.061(3) -0.008(2) -0.005(3) 0.003(3)
C10 0.088(4) 0.029(3) 0.055(3) 0.004(2) 0.000(3) 0.001(3)
C11 0.044(3) 0.023(2) 0.041(2) 0.0001(18) 0.015(2) 0.0018(19)
C12 0.121(5) 0.026(3) 0.044(3) 0.003(2) 0.003(3) 0.003(3)
C13 0.131(6) 0.033(3) 0.044(3) 0.005(2) -0.001(3) 0.009(3)
C14 0.034(2) 0.024(2) 0.040(2) 0.0059(17) 0.0178(18) 0.0015(18)
C15 0.023(2) 0.034(2) 0.0262(19) -0.0018(17) 0.0102(16) 0.0001(18)
C16 0.020(2) 0.051(3) 0.028(2) 0.0018(19) 0.0109(16) 0.0007(19)
C17 0.036(2) 0.066(3) 0.036(2) 0.012(2) 0.0218(19) 0.008(2)
C18 0.032(2) 0.084(4) 0.045(3) 0.020(2) 0.022(2) 0.027(2)
C19 0.023(2) 0.089(4) 0.034(2) 0.001(2) 0.0186(18) -0.001(2)
C20 0.026(2) 0.071(3) 0.040(2) 0.003(2) 0.0163(19) -0.007(2)
C21 0.019(2) 0.056(3) 0.053(3) 0.003(2) 0.0214(19) 0.002(2)
C22 0.020(2) 0.081(4) 0.032(2) -0.001(2) 0.0143(18) 0.001(2)
C23 0.029(2) 0.085(4) 0.048(3) -0.020(3) 0.021(2) 0.003(3)
C24 0.024(2) 0.077(3) 0.023(2) -0.014(2) 0.0015(18) 0.003(2)
C25 0.0205(19) 0.051(3) 0.0233(19) -0.0009(18) 0.0130(16) -0.0032(19)
C26 0.027(2) 0.056(3) 0.036(2) -0.004(2) 0.0173(18) -0.001(2)
C27 0.027(2) 0.063(3) 0.040(2) -0.005(2) 0.010(2) -0.009(2)
C28 0.0175(18) 0.026(2) 0.0317(19) 0.0019(16) 0.0157(15) 0.0029(16)
C29 0.204(11) 0.170(11) 0.245(14) 0.036(10) 0.064(11) -0.071(9)
C30 0.094(4) 0.099(4) 0.120(4) -0.010(3) 0.028(3) -0.004(3)
C31 0.122(8) 0.126(8) 0.324(16) -0.092(9) 0.002(10) -0.044(6)
C32 0.262(16) 0.173(11) 0.343(19) 0.141(12) 0.013(15) 0.003(11)
C33 0.085(4) 0.082(4) 0.121(5) -0.028(4) -0.004(4) 0.031(4)
C34 0.197(7) 0.229(8) 0.202(7) -0.031(6) 0.065(6) -0.019(6)
N1 0.167(5) 0.108(5) 0.174(5) 0.051(4) 0.083(4) 0.042(4)
N2 0.080(2) 0.091(2) 0.084(2) 0.0143(18) 0.0363(17) 0.0079(19)
N3 0.037(2) 0.080(3) 0.108(4) -0.030(3) 0.034(2) -0.015(2)
N4 0.141(4) 0.082(3) 0.107(4) 0.009(3) 0.012(3) -0.014(3)

loop_
_atom_type_symbol
_atom_type_description
_atom_type_scat_dispersion_real
_atom_type_scat_dispersion_imag
_atom_type_scat_source
C C 0.0033 0.0016 'International Tables Vol C Tables 4.2.6.8 and 6.1.1.4'
H H 0.0000 0.0000 'International Tables Vol C Tables 4.2.6.8 and 6.1.1.4'
N N 0.0061 0.0033 'International Tables Vol C Tables 4.2.6.8 and 6.1.1.4'
O O 0.0106 0.0060 'International Tables Vol C Tables 4.2.6.8 and 6.1.1.4'
Cu Cu 0.3201 1.2651 'International Tables Vol C Tables 4.2.6.8 and 6.1.1.4'

loop_
_geom_angle_atom_site_label_1
_geom_angle_atom_site_label_2
_geom_angle_atom_site_label_3
_geom_angle
_geom_angle_site_symmetry_1
_geom_angle_site_symmetry_3
O6 Cu3 O1 171.12(10) . .
O6 Cu3 O4 84.47(11) . .
O1 Cu3 O4 93.58(11) . .
O6 Cu3 O2 99.12(11) . .
O1 Cu3 O2 89.30(11) . .
O4 Cu3 O2 121.36(12) . .
O6 Cu3 O16 90.82(10) . 1_655
O1 Cu3 O16 86.31(10) . 1_655
O4 Cu3 O16 148.47(12) . 1_655
O2 Cu3 O16 90.17(12) . 1_655
O6 Cu3 Cu1 130.45(8) . .
O1 Cu3 Cu1 40.78(7) . .
O4 Cu3 Cu1 78.22(8) . .
O2 Cu3 Cu1 129.52(8) . .
O16 Cu3 Cu1 81.40(8) 1_655 .
O15 Cu2 O1 175.03(11) 4_675 .
O15 Cu2 O3 89.94(12) 4_675 .
O1 Cu2 O3 94.92(11) . .
O15 Cu2 O6 94.74(11) 4_675 4_575
O1 Cu2 O6 80.29(10) . 4_575
O3 Cu2 O6 166.05(11) . 4_575
O15 Cu2 Cu1 135.44(9) 4_675 .
O1 Cu2 Cu1 39.60(7) . .
O3 Cu2 Cu1 132.95(9) . .
O6 Cu2 Cu1 40.71(8) 4_575 .
O18 Cu1 O5 91.27(13) 2_656 .
O18 Cu1 O1 162.83(11) 2_656 .
O5 Cu1 O1 92.53(11) . .
O18 Cu1 O6 96.00(12) 2_656 4_575
O5 Cu1 O6 172.49(11) . 4_575
O1 Cu1 O6 81.07(10) . 4_575
O18 Cu1 O4 95.14(11) 2_656 4_575
O5 Cu1 O4 104.54(10) . 4_575
O1 Cu1 O4 100.08(10) . 4_575
O6 Cu1 O4 72.97(10) 4_575 4_575
O18 Cu1 Cu3 123.81(9) 2_656 .
O5 Cu1 Cu3 81.00(8) . .
O1 Cu1 Cu3 40.74(7) . .
O6 Cu1 Cu3 96.44(8) 4_575 .
O4 Cu1 Cu3 140.79(7) 4_575 .
O18 Cu1 Cu2 134.95(10) 2_656 .
O5 Cu1 Cu2 131.87(9) . .
O1 Cu1 Cu2 39.40(8) . .
O6 Cu1 Cu2 41.68(7) 4_575 .
O4 Cu1 Cu2 86.63(7) 4_575 .
Cu3 Cu1 Cu2 63.55(3) . .
Cu2 O1 Cu3 107.46(11) . .
Cu2 O1 Cu1 101.00(11) . .
Cu3 O1 Cu1 98.48(11) . .
Cu2 O1 H1A 115.9 . .
Cu3 O1 H1A 115.9 . .
Cu1 O1 H1A 115.9 . .
C1 O2 Cu3 127.8(3) . .
C1 O3 Cu2 128.1(3) . .
C15 O4 Cu3 127.4(3) . .
C15 O4 Cu1 130.6(3) . 4_576
Cu3 O4 Cu1 91.61(10) . 4_576
C15 O5 Cu1 127.4(2) . .
Cu3 O6 Cu1 109.44(11) . 4_576
Cu3 O6 Cu2 109.72(12) . 4_576
Cu1 O6 Cu2 97.61(11) 4_576 4_576
Cu3 O6 H6A 113.0 . .
Cu1 O6 H6A 113.0 4_576 .
Cu2 O6 H6A 113.0 4_576 .
N2 O8 O8A 48.8(5) . .
N2 O8A O8 52.7(6) . .
O11A O11 N1 56.2(10) . .
O11 O11A N1 85.4(13) . .
O12A O12 N1 57.0(8) . .
N1 O12A O12 63.5(9) . .
N4 O13 O14A 44.2(7) . .
N4 O14 O14A 53.5(8) . .
N4 O14A O14 55.7(9) . .
N4 O14A O13 44.3(8) . .
O14 O14A O13 87.8(10) . .
C28 O15 Cu2 126.4(2) . 4_476
C28 O16 Cu3 131.6(3) . 1_455
C14 O18 Cu1 109.0(2) . 2_646
O2 C1 O3 128.5(4) . .
O2 C1 C2 116.0(4) . .
O3 C1 C2 115.5(4) . .
C7 C2 C3 118.2(4) . .
C7 C2 C1 122.8(4) . .
C3 C2 C1 119.1(4) . .
C2 C3 C4 120.0(5) . .
C2 C3 H3A 120.0 . .
C4 C3 H3A 120.0 . .
C5 C4 C3 122.4(5) . .
C5 C4 H4A 118.8 . .
C3 C4 H4A 118.8 . .
C6 C5 C4 115.4(5) . .
C6 C5 C8 126.2(5) . .
C4 C5 C8 118.2(5) . .
C5 C6 C7 124.2(5) . .
C5 C6 N1 120.9(5) . .
C7 C6 N1 114.9(5) . .
C2 C7 C6 119.7(5) . .
C2 C7 H7A 120.2 . .
C6 C7 H7A 120.2 . .
C13 C8 C9 115.6(5) . .
C13 C8 C5 119.6(5) . .
C9 C8 C5 124.1(5) . .
C10 C9 C8 123.1(5) . .
C10 C9 N4 116.9(5) . .
C8 C9 N4 119.8(5) . .
C11 C10 C9 119.6(5) . .
C11 C10 H10A 120.2 . .
C9 C10 H10A 120.2 . .
C10 C11 C12 118.3(4) . .
C10 C11 C14 119.8(4) . .
C12 C11 C14 121.9(4) . .
C11 C12 C13 121.0(5) . .
C11 C12 H12A 119.5 . .
C13 C12 H12A 119.5 . .
C8 C13 C12 122.3(5) . .
C8 C13 H13A 118.8 . .
C12 C13 H13A 118.8 . .
O17 C14 O18 124.3(4) . .
O17 C14 C11 120.9(4) . .
O18 C14 C11 114.7(4) . .
O5 C15 O4 125.3(4) . .
O5 C15 C16 116.5(3) . .
O4 C15 C16 118.2(4) . .
C21 C16 C17 118.8(4) . .
C21 C16 C15 121.9(4) . .
C17 C16 C15 119.2(4) . .
C18 C17 C16 120.1(5) . .
C18 C17 H17A 119.9 . .
C16 C17 H17A 119.9 . .
C17 C18 C19 123.4(5) . .
C17 C18 N2 117.0(5) . .
C19 C18 N2 119.5(5) . .
C18 C19 C20 115.6(4) . .
C18 C19 C22 126.1(5) . .
C20 C19 C22 118.3(5) . .
C21 C20 C19 121.9(5) . .
C21 C20 H20A 119.1 . .
C19 C20 H20A 119.1 . .
C16 C21 C20 120.1(4) . .
C16 C21 H21A 120.0 . .
C20 C21 H21A 120.0 . .
C23 C22 C27 116.4(4) . .
C23 C22 C19 118.4(5) . .
C27 C22 C19 125.1(4) . .
C22 C23 C24 122.8(5) . .
C22 C23 H23A 118.6 . .
C24 C23 H23A 118.6 . .
C25 C24 C23 119.1(4) . .
C25 C24 H24A 120.4 . .
C23 C24 H24A 120.4 . .
C24 C25 C26 119.9(4) . .
C24 C25 C28 121.0(4) . .
C26 C25 C28 119.0(4) . .
C27 C26 C25 119.2(4) . .
C27 C26 H26A 120.4 . .
C25 C26 H26A 120.4 . .
C26 C27 C22 122.3(4) . .
C26 C27 N3 117.1(5) . .
C22 C27 N3 120.6(4) . .
O16 C28 O15 126.9(4) . .
O16 C28 C25 117.7(3) . .
O15 C28 C25 115.4(3) . .
C30 C29 H29A 109.5 . .
C30 C29 H29B 109.5 . .
H29A C29 H29B 109.5 . .
C30 C29 H29C 109.5 . .
H29A C29 H29C 109.5 . .
H29B C29 H29C 109.5 . .
O19 C30 C31 120.3(9) . .
O19 C30 C29 119.2(8) . .
C31 C30 C29 120.5(9) . .
C30 C31 H31A 109.5 . .
C30 C31 H31B 109.5 . .
H31A C31 H31B 109.5 . .
C30 C31 H31C 109.5 . .
H31A C31 H31C 109.5 . .
H31B C31 H31C 109.5 . .
C33 C32 H32A 109.5 . .
C33 C32 H32B 109.5 . .
H32A C32 H32B 109.5 . .
C33 C32 H32C 109.5 . .
H32A C32 H32C 109.5 . .
H32B C32 H32C 109.5 . .
O20 C33 C34 130.1(10) . .
O20 C33 C32 119.7(11) . .
C34 C33 C32 110.1(10) . .
C33 C34 H34A 109.5 . .
C33 C34 H34B 109.5 . .
H34A C34 H34B 109.5 . .
C33 C34 H34C 109.5 . .
H34A C34 H34C 109.5 . .
H34B C34 H34C 109.5 . .
O11A N1 O12A 109.8(11) . .
O11A N1 O12 107.4(10) . .
O12A N1 O12 59.5(9) . .
O11A N1 O11 38.3(7) . .
O12A N1 O11 101.8(10) . .
O12 N1 O11 137.1(11) . .
O11A N1 C6 126.0(9) . .
O12A N1 C6 121.6(9) . .
O12 N1 C6 111.7(8) . .
O11 N1 C6 110.8(9) . .
O7 N2 O8A 117.1(7) . .
O7 N2 O8 99.4(8) . .
O8A N2 O8 78.5(7) . .
O7 N2 C18 119.2(6) . .
O8A N2 C18 114.6(6) . .
O8 N2 C18 120.5(7) . .
O9 N3 O10 119.8(5) . .
O9 N3 C27 121.4(5) . .
O10 N3 C27 117.8(5) . .
O14A N4 O14 70.9(12) . .
O14A N4 O13 91.6(13) . .
O14 N4 O13 127.5(8) . .
O14A N4 C9 111.1(13) . .
O14 N4 C9 117.8(7) . .
O13 N4 C9 114.7(7) . .

loop_
_geom_bond_atom_site_label_1
_geom_bond_atom_site_label_2
_geom_bond_distance
_geom_bond_site_symmetry_2
Cu3 O6 1.931(3) .
Cu3 O1 1.954(3) .
Cu3 O4 2.007(3) .
Cu3 O2 2.071(3) .
Cu3 O16 2.107(3) 1_655
Cu3 Cu1 2.9618(13) .
Cu2 O15 1.915(3) 4_675
Cu2 O1 1.948(3) .
Cu2 O3 1.978(3) .
Cu2 O6 2.021(3) 4_575
Cu2 Cu1 3.0123(14) .
Cu1 O18 1.905(3) 2_656
Cu1 O5 1.939(3) .
Cu1 O1 1.956(3) .
Cu1 O6 1.982(3) 4_575
Cu1 O4 2.430(3) 4_575
O1 H1A 0.9800 .
O2 C1 1.245(5) .
O3 C1 1.270(5) .
O4 C15 1.277(4) .
O4 Cu1 2.430(3) 4_576
O5 C15 1.263(5) .
O6 Cu1 1.982(3) 4_576
O6 Cu2 2.021(3) 4_576
O6 H6A 0.9800 .
O7 N2 1.161(8) .
O8 N2 1.327(13) .
O8 O8A 1.635(15) .
O8A N2 1.256(8) .
O9 N3 1.195(6) .
O10 N3 1.228(7) .
O11 O11A 0.884(16) .
O11 N1 1.420(14) .
O11A N1 1.184(10) .
O12 O12A 1.319(18) .
O12 N1 1.370(15) .
O12A N1 1.284(13) .
O13 N4 1.261(9) .
O13 O14A 1.81(2) .
O14 N4 1.294(10) .
O14 O14A 1.48(2) .
O14A N4 1.260(15) .
O15 C28 1.273(5) .
O15 Cu2 1.915(3) 4_476
O16 C28 1.255(4) .
O16 Cu3 2.107(3) 1_455
O17 C14 1.247(5) .
O18 C14 1.286(5) .
O18 Cu1 1.905(3) 2_646
O19 C30 1.199(10) .
O20 C33 1.144(9) .
C1 C2 1.504(6) .
C2 C7 1.372(7) .
C2 C3 1.382(7) .
C3 C4 1.385(7) .
C3 H3A 0.9300 .
C4 C5 1.382(8) .
C4 H4A 0.9300 .
C5 C6 1.353(8) .
C5 C8 1.494(7) .
C6 C7 1.377(7) .
C6 N1 1.475(10) .
C7 H7A 0.9300 .
C8 C13 1.358(7) .
C8 C9 1.392(7) .
C9 C10 1.386(7) .
C9 N4 1.485(9) .
C10 C11 1.370(7) .
C10 H10A 0.9300 .
C11 C12 1.371(7) .
C11 C14 1.505(6) .
C12 C13 1.387(7) .
C12 H12A 0.9300 .
C13 H13A 0.9300 .
C15 C16 1.485(6) .
C16 C21 1.378(6) .
C16 C17 1.391(6) .
C17 C18 1.357(7) .
C17 H17A 0.9300 .
C18 C19 1.393(7) .
C18 N2 1.472(7) .
C19 C20 1.400(7) .
C19 C22 1.497(6) .
C20 C21 1.395(6) .
C20 H20A 0.9300 .
C21 H21A 0.9300 .
C22 C23 1.370(7) .
C22 C27 1.401(7) .
C23 C24 1.394(6) .
C23 H23A 0.9300 .
C24 C25 1.378(6) .
C24 H24A 0.9300 .
C25 C26 1.391(6) .
C25 C28 1.510(5) .
C26 C27 1.378(6) .
C26 H26A 0.9300 .
C27 N3 1.463(7) .
C29 C30 1.513(15) .
C29 H29A 0.9600 .
C29 H29B 0.9600 .
C29 H29C 0.9600 .
C30 C31 1.507(12) .
C31 H31A 0.9600 .
C31 H31B 0.9600 .
C31 H31C 0.9600 .
C32 C33 1.477(16) .
C32 H32A 0.9600 .
C32 H32B 0.9600 .
C32 H32C 0.9600 .
C33 C34 1.460(15) .
C34 H34A 0.9600 .
C34 H34B 0.9600 .
C34 H34C 0.9600 .
